data_4335256
loop_
_publ_author_name
'Chitnis, Saurabh S.'
'Burford, Neil'
'Decken, Andreas'
'Ferguson, Michael J.'

_publ_contact_author_address
;Department of Chemistry
University of New Brunswick
Fredericton, NB
E3B 5A3
Canada
;
_publ_contact_author_email adecken@unb.ca
_publ_contact_author_fax '(506) 453-4981'
_publ_contact_author_name 'Andreas Decken'
_publ_contact_author_phone '(506) 453-4875'
_publ_section_title
;
 Coordination Complexes of Bismuth Triflates with Tetrahydrofuran and
 Diphosphine Ligands
;
_journal_coden_ASTM INOCAJ
_journal_issue 12
_journal_name_full 'Inorganic Chemistry'
_journal_page_first 7242
_journal_page_last 7248
_journal_paper_doi 10.1021/ic400875a
_journal_volume 52
_journal_year 2013
_chemical_formula_moiety 'C6 H16 Bi Br2 P2, C F3 O3 S, C2 H3 N'
_chemical_formula_sum 'C9 H19 Bi Br2 F3 N O3 P2 S'
_chemical_formula_weight 709.05
_space_group_IT_number 15
_symmetry_cell_setting monoclinic
_symmetry_Int_Tables_number 15
_symmetry_space_group_name_Hall '-C 2yc'
_symmetry_space_group_name_H-M 'C 1 2/c 1'
_atom_sites_solution_hydrogens geom
_atom_sites_solution_primary direct
_atom_sites_solution_secondary difmap
_audit_creation_method SHELXL-97
_cell_angle_alpha 90.00
_cell_angle_beta 94.498(3)
_cell_angle_gamma 90.00
_cell_formula_units_Z 8
_cell_length_a 21.137(3)
_cell_length_b 15.327(3)
_cell_length_c 12.654(2)
_cell_measurement_reflns_used 8494
_cell_measurement_temperature 188(2)
_cell_measurement_theta_max 28.3255
_cell_measurement_theta_min 2.356
_cell_volume 4086.8(12)
_computing_cell_refinement 'Bruker SMART'
_computing_data_collection 'Bruker SMART'
_computing_data_reduction 'Bruker SAINT'
_computing_molecular_graphics 'Bruker SHELXTL (Sheldrick, 2008)'
_computing_publication_material 'Bruker SHELXTL (Sheldrick, 2008)'
_computing_structure_refinement 'SHELXL-97 (Sheldrick, 2008)'
_computing_structure_solution 'SHELXS-97 (Sheldrick, 2008)'
_diffrn_ambient_temperature 188(1)
_diffrn_measured_fraction_theta_full 1.000
_diffrn_measured_fraction_theta_max 0.912
_diffrn_measurement_device_type 'Bruker AXS SMART1000/P4'
_diffrn_measurement_method '\f and \w scans'
_diffrn_radiation_monochromator graphite
_diffrn_radiation_probe x-ray
_diffrn_radiation_type MoK\a
_diffrn_radiation_wavelength 0.71073
_diffrn_reflns_av_R_equivalents 0.0588
_diffrn_reflns_av_sigmaI/netI 0.0583
_diffrn_reflns_limit_h_max 26
_diffrn_reflns_limit_h_min -26
_diffrn_reflns_limit_k_max 20
_diffrn_reflns_limit_k_min -20
_diffrn_reflns_limit_l_max 16
_diffrn_reflns_limit_l_min -16
_diffrn_reflns_number 14033
_diffrn_reflns_theta_full 25.25
_diffrn_reflns_theta_max 28.33
_diffrn_reflns_theta_min 1.64
_diffrn_source 'fine-focus sealed tube'
_diffrn_source_type K760
_diffrn_standards_decay_% 0
_diffrn_standards_interval_count 0
_diffrn_standards_interval_time 0
_diffrn_standards_number 0
_exptl_absorpt_coefficient_mu 12.829
_exptl_absorpt_correction_T_max 0.2668
_exptl_absorpt_correction_T_min 0.0795
_exptl_absorpt_correction_type multi-scan
_exptl_absorpt_process_details 'SADABS (Sheldrick, 2008)'
_exptl_crystal_colour Colourless
_exptl_crystal_density_diffrn 2.305
_exptl_crystal_description Plate
_exptl_crystal_F_000 2640
_exptl_crystal_recrystallization_method MeCN
_exptl_crystal_size_max 0.40
_exptl_crystal_size_mid 0.25
_exptl_crystal_size_min 0.14
_refine_diff_density_max 2.642
_refine_diff_density_min -2.133
_refine_diff_density_rms 0.192
_refine_ls_extinction_method none
_refine_ls_goodness_of_fit_ref 1.027
_refine_ls_hydrogen_treatment constr
_refine_ls_matrix_type full
_refine_ls_number_parameters 204
_refine_ls_number_reflns 4654
_refine_ls_number_restraints 0
_refine_ls_restrained_S_all 1.027
_refine_ls_R_factor_all 0.0464
_refine_ls_R_factor_gt 0.0364
_refine_ls_shift/su_max 0.001
_refine_ls_shift/su_mean 0.000
_refine_ls_structure_factor_coef Fsqd
_refine_ls_weighting_details 'calc w=1/[\s^2^(Fo^2^)+(0.0544P)^2^+14.0982P] where P=(Fo^2^+2Fc^2^)/3'
_refine_ls_weighting_scheme calc
_refine_ls_wR_factor_gt 0.0921
_refine_ls_wR_factor_ref 0.0998
_reflns_number_gt 3897
_reflns_number_total 4654
_reflns_threshold_expression 'I > 2\s(I)'
_cod_data_source_file ic400875a_si_002_2.cif
_cod_data_source_block nb110600
_cod_original_cell_volume 4087.1(12)
_cod_original_sg_symbol_H-M 'C 2/c'
_cod_database_code 4335256

loop_
_symmetry_equiv_pos_as_xyz
'x, y, z'
'-x, y, -z+1/2'
'x+1/2, y+1/2, z'
'-x+1/2, y+1/2, -z+1/2'
'-x, -y, -z'
'x, -y, z-1/2'
'-x+1/2, -y+1/2, -z'
'x+1/2, -y+1/2, z-1/2'

loop_
_atom_site_label
_atom_site_type_symbol
_atom_site_fract_x
_atom_site_fract_y
_atom_site_fract_z
_atom_site_U_iso_or_equiv
_atom_site_adp_type
_atom_site_occupancy
_atom_site_symmetry_multiplicity
_atom_site_calc_flag
_atom_site_refinement_flags
Bi1 Bi 0.255632(9) 0.230612(13) 0.337788(18) 0.02703(9) Uani 1 1 d .
Br1 Br 0.20876(3) 0.10142(4) 0.46528(6) 0.03816(16) Uani 1 1 d .
Br2 Br 0.30050(3) 0.33517(4) 0.17488(6) 0.04076(17) Uani 1 1 d .
P1 P 0.16493(7) 0.17241(11) 0.19392(14) 0.0318(3) Uani 1 1 d .
P2 P 0.31755(7) 0.10841(10) 0.23600(14) 0.0296(3) Uani 1 1 d .
C1 C 0.2693(3) 0.0942(4) 0.1110(5) 0.0351(14) Uani 1 1 d .
H1A H 0.2736 0.1466 0.0664 0.042 Uiso 1 1 calc R
H1B H 0.2853 0.0435 0.0727 0.042 Uiso 1 1 calc R
C2 C 0.1996(3) 0.0801(4) 0.1273(6) 0.0402(16) Uani 1 1 d .
H2A H 0.1951 0.0267 0.1702 0.048 Uiso 1 1 calc R
H2B H 0.1759 0.0709 0.0576 0.048 Uiso 1 1 calc R
C3 C 0.3241(3) 0.0042(4) 0.3004(6) 0.0399(15) Uani 1 1 d .
H3A H 0.2818 -0.0158 0.3163 0.060 Uiso 1 1 calc R
H3B H 0.3512 0.0094 0.3665 0.060 Uiso 1 1 calc R
H3C H 0.3427 -0.0380 0.2536 0.060 Uiso 1 1 calc R
C4 C 0.3962(3) 0.1394(5) 0.2048(6) 0.0388(15) Uani 1 1 d .
H4A H 0.4244 0.1412 0.2700 0.058 Uiso 1 1 calc R
H4B H 0.3948 0.1972 0.1715 0.058 Uiso 1 1 calc R
H4C H 0.4123 0.0967 0.1558 0.058 Uiso 1 1 calc R
C5 C 0.0925(3) 0.1329(5) 0.2450(6) 0.0451(17) Uani 1 1 d .
H5A H 0.0720 0.1806 0.2809 0.068 Uiso 1 1 calc R
H5B H 0.1026 0.0855 0.2955 0.068 Uiso 1 1 calc R
H5C H 0.0637 0.1113 0.1863 0.068 Uiso 1 1 calc R
C6 C 0.1433(3) 0.2536(5) 0.0957(6) 0.0441(16) Uani 1 1 d .
H6A H 0.1151 0.2276 0.0390 0.066 Uiso 1 1 calc R
H6B H 0.1816 0.2757 0.0659 0.066 Uiso 1 1 calc R
H6C H 0.1214 0.3017 0.1283 0.066 Uiso 1 1 calc R
C7 C 0.4749(3) 0.1538(6) 0.5661(7) 0.054(2) Uani 1 1 d .
C8 C 0.5044(4) 0.4034(6) 0.4231(9) 0.068(3) Uani 1 1 d .
C9 C 0.4394(4) 0.3859(7) 0.3766(10) 0.085(3) Uani 1 1 d .
H9A H 0.4374 0.3956 0.2998 0.128 Uiso 1 1 calc R
H9B H 0.4096 0.4252 0.4083 0.128 Uiso 1 1 calc R
H9C H 0.4280 0.3253 0.3907 0.128 Uiso 1 1 calc R
F1 F 0.5025(2) 0.1073(5) 0.6429(5) 0.096(2) Uani 1 1 d .
F2 F 0.4868(3) 0.2387(4) 0.5808(6) 0.086(2) Uani 1 1 d .
F3 F 0.4991(2) 0.1284(5) 0.4773(4) 0.0869(19) Uani 1 1 d .
N1 N 0.5540(4) 0.4172(7) 0.4576(10) 0.105(4) Uani 1 1 d .
S1 S 0.38888(7) 0.13651(11) 0.55350(14) 0.0353(4) Uani 1 1 d .
O1 O 0.3701(2) 0.1830(3) 0.4557(4) 0.0413(11) Uani 1 1 d .
O2 O 0.3839(2) 0.0429(3) 0.5489(4) 0.0499(13) Uani 1 1 d .
O3 O 0.3681(2) 0.1770(3) 0.6470(4) 0.0410(11) Uani 1 1 d .

loop_
_atom_site_aniso_label
_atom_site_aniso_U_11
_atom_site_aniso_U_22
_atom_site_aniso_U_33
_atom_site_aniso_U_23
_atom_site_aniso_U_13
_atom_site_aniso_U_12
Bi1 0.03627(13) 0.02613(13) 0.01806(14) -0.00180(9) -0.00189(9) 0.00009(8)
Br1 0.0488(3) 0.0360(3) 0.0298(4) 0.0060(3) 0.0039(3) -0.0013(2)
Br2 0.0517(3) 0.0373(3) 0.0333(4) 0.0089(3) 0.0029(3) 0.0000(3)
P1 0.0328(7) 0.0370(8) 0.0250(9) -0.0053(8) -0.0017(6) 0.0018(6)
P2 0.0344(7) 0.0293(7) 0.0244(9) -0.0011(7) -0.0009(6) 0.0016(6)
C1 0.043(3) 0.038(3) 0.023(3) -0.011(3) -0.002(3) 0.003(3)
C2 0.041(3) 0.040(3) 0.038(4) -0.015(3) -0.008(3) 0.002(3)
C3 0.056(4) 0.030(3) 0.033(4) 0.001(3) 0.001(3) 0.001(3)
C4 0.039(3) 0.046(4) 0.032(4) -0.005(3) 0.008(3) -0.003(3)
C5 0.040(3) 0.055(4) 0.041(4) -0.007(4) 0.002(3) -0.009(3)
C6 0.046(4) 0.054(4) 0.031(4) 0.001(4) -0.006(3) 0.001(3)
C7 0.040(3) 0.078(5) 0.043(5) -0.001(5) -0.001(3) -0.004(4)
C8 0.059(5) 0.076(6) 0.069(7) 0.000(6) 0.002(5) 0.005(4)
C9 0.064(5) 0.099(8) 0.089(9) 0.021(7) -0.013(5) -0.007(5)
F1 0.053(3) 0.170(6) 0.061(4) 0.032(4) -0.021(3) 0.018(3)
F2 0.063(3) 0.091(4) 0.103(6) -0.027(4) 0.011(3) -0.037(3)
F3 0.047(2) 0.164(6) 0.052(3) -0.012(4) 0.021(2) 0.015(3)
N1 0.061(5) 0.119(8) 0.131(10) -0.019(7) -0.019(6) 0.003(5)
S1 0.0349(7) 0.0412(8) 0.0292(9) -0.0009(8) -0.0018(6) -0.0002(6)
O1 0.047(2) 0.046(3) 0.028(3) 0.007(2) -0.009(2) 0.001(2)
O2 0.069(3) 0.037(2) 0.043(3) 0.004(3) -0.001(2) -0.004(2)
O3 0.047(2) 0.043(2) 0.033(3) -0.006(2) 0.003(2) 0.0019(19)

loop_
_atom_type_symbol
_atom_type_description
_atom_type_scat_dispersion_real
_atom_type_scat_dispersion_imag
_atom_type_scat_source
C C 0.0033 0.0016 'International Tables Vol C Tables 4.2.6.8 and 6.1.1.4'
H H 0.0000 0.0000 'International Tables Vol C Tables 4.2.6.8 and 6.1.1.4'
O O 0.0106 0.0060 'International Tables Vol C Tables 4.2.6.8 and 6.1.1.4'
F F 0.0171 0.0103 'International Tables Vol C Tables 4.2.6.8 and 6.1.1.4'
P P 0.1023 0.0942 'International Tables Vol C Tables 4.2.6.8 and 6.1.1.4'
S S 0.1246 0.1234 'International Tables Vol C Tables 4.2.6.8 and 6.1.1.4'
Br Br -0.2901 2.4595 'International Tables Vol C Tables 4.2.6.8 and 6.1.1.4'
Bi Bi -4.1077 10.2566 'International Tables Vol C Tables 4.2.6.8 and 6.1.1.4'
N N 0.0061 0.0033 'International Tables Vol C Tables 4.2.6.8 and 6.1.1.4'

loop_
_geom_angle_atom_site_label_1
_geom_angle_atom_site_label_2
_geom_angle_atom_site_label_3
_geom_angle
P2 Bi1 P1 77.96(5)
P2 Bi1 Br1 89.47(4)
P1 Bi1 Br1 83.64(4)
P2 Bi1 Br2 80.86(4)
P1 Bi1 Br2 87.51(4)
Br1 Bi1 Br2 168.08(2)
C6 P1 C5 107.6(4)
C6 P1 C2 107.9(4)
C5 P1 C2 106.6(3)
C6 P1 Bi1 111.6(2)
C5 P1 Bi1 116.5(3)
C2 P1 Bi1 106.2(2)
C3 P2 C4 107.2(3)
C3 P2 C1 107.8(3)
C4 P2 C1 107.7(3)
C3 P2 Bi1 115.3(3)
C4 P2 Bi1 114.6(2)
C1 P2 Bi1 103.8(2)
C2 C1 P2 112.4(5)
C2 C1 H1A 109.1
P2 C1 H1A 109.1
C2 C1 H1B 109.1
P2 C1 H1B 109.1
H1A C1 H1B 107.9
C1 C2 P1 112.3(4)
C1 C2 H2A 109.1
P1 C2 H2A 109.1
C1 C2 H2B 109.1
P1 C2 H2B 109.1
H2A C2 H2B 107.9
P2 C3 H3A 109.5
P2 C3 H3B 109.5
H3A C3 H3B 109.5
P2 C3 H3C 109.5
H3A C3 H3C 109.5
H3B C3 H3C 109.5
P2 C4 H4A 109.5
P2 C4 H4B 109.5
H4A C4 H4B 109.5
P2 C4 H4C 109.5
H4A C4 H4C 109.5
H4B C4 H4C 109.5
P1 C5 H5A 109.5
P1 C5 H5B 109.5
H5A C5 H5B 109.5
P1 C5 H5C 109.5
H5A C5 H5C 109.5
H5B C5 H5C 109.5
P1 C6 H6A 109.5
P1 C6 H6B 109.5
H6A C6 H6B 109.5
P1 C6 H6C 109.5
H6A C6 H6C 109.5
H6B C6 H6C 109.5
F1 C7 F3 106.9(7)
F1 C7 F2 111.1(8)
F3 C7 F2 108.8(8)
F1 C7 S1 111.6(6)
F3 C7 S1 109.2(5)
F2 C7 S1 109.1(5)
N1 C8 C9 179.3(13)
C8 C9 H9A 109.5
C8 C9 H9B 109.5
H9A C9 H9B 109.5
C8 C9 H9C 109.5
H9A C9 H9C 109.5
H9B C9 H9C 109.5
O3 S1 O2 116.0(3)
O3 S1 O1 114.1(3)
O2 S1 O1 116.0(3)
O3 S1 C7 103.4(3)
O2 S1 C7 102.5(4)
O1 S1 C7 101.9(3)

loop_
_geom_bond_atom_site_label_1
_geom_bond_atom_site_label_2
_geom_bond_distance
Bi1 P2 2.6730(16)
Bi1 P1 2.6904(16)
Bi1 Br1 2.7849(7)
Bi1 Br2 2.8327(8)
P1 C6 1.793(8)
P1 C5 1.812(7)
P1 C2 1.829(7)
P2 C3 1.794(7)
P2 C4 1.803(6)
P2 C1 1.827(6)
C1 C2 1.519(9)
C1 H1A 0.9900
C1 H1B 0.9900
C2 H2A 0.9900
C2 H2B 0.9900
C3 H3A 0.9800
C3 H3B 0.9800
C3 H3C 0.9800
C4 H4A 0.9800
C4 H4B 0.9800
C4 H4C 0.9800
C5 H5A 0.9800
C5 H5B 0.9800
C5 H5C 0.9800
C6 H6A 0.9800
C6 H6B 0.9800
C6 H6C 0.9800
C7 F1 1.304(10)
C7 F3 1.329(10)
C7 F2 1.336(9)
C7 S1 1.833(7)
C8 N1 1.123(11)
C8 C9 1.477(13)
C9 H9A 0.9800
C9 H9B 0.9800
C9 H9C 0.9800
S1 O3 1.436(5)
S1 O2 1.439(5)
S1 O1 1.456(5)
